data_2015399
loop_
_publ_author_name
'Dra\<skovi\'c, Bojana M.'
'Bogdanovi\'c, Goran A.'
'Leovac, Vukadin M.'
'Br\<ceski, Ilija D.'
'Poleti, Dejan'

_publ_section_title
;Transition metal complexes with thiosemicarbazide-based ligands. LIII.
 [4-(2-Diphenylphosphino-\a-ethoxybenzyl-\k<i>P</i>)-<i>S</i>-methyl-1-(4-oxidopent-3-en-4-ylidene-\k<i>O</i>)thiosemicarbazido-\k^2^<i>N</i>^1^,<i>N</i>^4^]nickel(II)
;
_journal_coeditor_code AV3009
_journal_issue 7
_journal_name_full 'Acta Crystallographica Section C'
_journal_page_first m319
_journal_page_last m322
_journal_paper_doi 10.1107/S0108270106018932
_journal_volume 62
_journal_year 2006
_chemical_formula_iupac '[Ni (C28 H30 N3 O2 P S)]'
_chemical_formula_moiety 'C28 H30 N3 Ni O2 P S'
_chemical_formula_sum 'C28 H30 N3 Ni O2 P S'
_chemical_formula_weight 562.29
_chemical_name_systematic
;
[4-(2-diphenylphosphino-\a-ethoxybenzyl-\kP)-S-methyl-1-(4-oxo-2-
pentyl-\kO)thiosemicarbazido-\k^2^N^1^,N^4^]nickel(II)
;
_space_group_IT_number 2
_symmetry_cell_setting triclinic
_symmetry_space_group_name_Hall '-P 1'
_symmetry_space_group_name_H-M 'P -1'
_audit_creation_method 'WinGX routine CIF_UPDATE'
_cell_angle_alpha 89.81(2)
_cell_angle_beta 73.56(2)
_cell_angle_gamma 68.26(2)
_cell_formula_units_Z 4
_cell_length_a 11.974(3)
_cell_length_b 12.531(2)
_cell_length_c 20.827(7)
_cell_measurement_reflns_used 25
_cell_measurement_temperature 293(2)
_cell_measurement_theta_max 15.87
_cell_measurement_theta_min 11.96
_cell_volume 2765.9(14)
_computing_data_collection 'CAD-4 Software (Enraf--Nonius, 1989)'
_computing_data_reduction 'XCAD4 (Harms & Wocadlo, 1995)'
_computing_molecular_graphics 'ORTEPIII (Burnett & Johnson, 1996)'
_computing_publication_material 'WinGX (Farrugia, 1999) and PLATON (Spek, 2003)'
_computing_structure_refinement 'SHELXL97 (Sheldrick, 1997)'
_computing_structure_solution 'SHELXS97 (Sheldrick, 1997)'
_diffrn_measured_fraction_theta_full 1.000
_diffrn_measured_fraction_theta_max 1.000
_diffrn_measurement_device_type 'Enraf--Nonius CAD-4'
_diffrn_measurement_method \w/2\q
_diffrn_radiation_type MoK\a
_diffrn_radiation_wavelength 0.71073
_diffrn_reflns_av_R_equivalents 0.0251
_diffrn_reflns_limit_h_max 14
_diffrn_reflns_limit_h_min 0
_diffrn_reflns_limit_k_max 15
_diffrn_reflns_limit_k_min -13
_diffrn_reflns_limit_l_max 25
_diffrn_reflns_limit_l_min -24
_diffrn_reflns_number 11363
_diffrn_reflns_theta_full 25.97
_diffrn_reflns_theta_max 25.97
_diffrn_reflns_theta_min 1.03
_diffrn_standards_decay_% 0
_diffrn_standards_interval_time 60
_diffrn_standards_number 3
_exptl_absorpt_coefficient_mu 0.864
_exptl_absorpt_correction_T_max 0.8204
_exptl_absorpt_correction_T_min 0.7558
_exptl_absorpt_correction_type gaussian
_exptl_absorpt_process_details '(PLATON; Spek, 2003)'
_exptl_crystal_colour black
_exptl_crystal_density_diffrn 1.350
_exptl_crystal_density_method 'not measured'
_exptl_crystal_description prism
_exptl_crystal_F_000 1176
_exptl_crystal_size_max 0.36
_exptl_crystal_size_mid 0.30
_exptl_crystal_size_min 0.26
_refine_diff_density_max 0.434
_refine_diff_density_min -0.275
_refine_ls_extinction_method none
_refine_ls_goodness_of_fit_ref 1.010
_refine_ls_hydrogen_treatment constr
_refine_ls_matrix_type full
_refine_ls_number_parameters 657
_refine_ls_number_reflns 10824
_refine_ls_number_restraints 0
_refine_ls_restrained_S_all 1.010
_refine_ls_R_factor_gt 0.0436
_refine_ls_shift/su_max 0.000
_refine_ls_structure_factor_coef Fsqd
_refine_ls_weighting_details 'calc w=1/[\s^2^(Fo^2^)+(0.0452P)^2^+0.729P] where P=(Fo^2^+2Fc^2^)/3'
_refine_ls_weighting_scheme calc
_refine_ls_wR_factor_ref 0.1169
_reflns_number_gt 6782
_reflns_number_total 10824
_reflns_threshold_expression I>2\s(I)
_cod_data_source_file av3009.cif
_cod_data_source_block I
_cod_depositor_comments
;
The following automatic conversions were performed:
'_exptl_absorpt_correction_type' value 'Gaussian' changed to 'gaussian'
according to '/home/saulius/struct/CIF-dictionaries/cif_core.dic'
dictionary named 'cif_core.dic' version 2.4.1 from 2010-06-29.

Automatic conversion script
Id: cif_fix_enum 1527 2010-12-29 10:47:43Z saulius 

The following automatic conversions were performed:

'_exptl_absorpt_correction_type' value 'Gaussian' changed to
'gaussian' according to
/home/saulius/struct/CIF-dictionaries/cif_core.dic dictionary named
'cif_core.dic' version 2.4.1 from 2010-06-29.

Automatic conversion script
Id: cif_fix_values 1715 2011-07-08 13:25:40Z adriana 
;
_cod_original_cell_volume 2765.9(12)
_cod_database_code 2015399
_cod_database_fobs_code 2015399

loop_
_symmetry_equiv_pos_as_xyz
'x, y, z'
'-x, -y, -z'

loop_
_atom_site_type_symbol
_atom_site_label
_atom_site_fract_x
_atom_site_fract_y
_atom_site_fract_z
_atom_site_U_iso_or_equiv
_atom_site_adp_type
_atom_site_calc_flag
_atom_site_refinement_flags
_atom_site_occupancy
Ni Ni1a 0.18357(4) 0.26223(4) 0.11535(2) 0.04047(12) Uani d . 1
P P1a 0.31500(8) 0.34566(7) 0.06963(5) 0.0404(2) Uani d . 1
S S1a 0.08343(12) 0.28575(12) 0.33548(6) 0.0770(3) Uani d . 1
O O1a 0.1816(2) 0.2243(2) 0.03069(12) 0.0544(6) Uani d . 1
O O2a 0.4019(2) 0.2517(2) 0.18981(13) 0.0523(6) Uani d . 1
N N1a 0.0596(3) 0.2092(2) 0.16089(15) 0.0476(7) Uani d . 1
N N2a 0.0294(3) 0.2197(3) 0.23164(16) 0.0545(8) Uani d . 1
N N3a 0.1861(3) 0.2932(2) 0.20187(14) 0.0453(7) Uani d . 1
C C1a 0.1014(3) 0.2635(3) 0.24861(18) 0.0487(9) Uani d . 1
C C2a -0.0456(5) 0.2431(5) 0.3729(2) 0.1071(19) Uani d . 1
H H72a -0.1210 0.2974 0.3659 0.161 Uiso calc R 1
H H82a -0.0572 0.2414 0.4204 0.161 Uiso calc R 1
H H92a -0.0275 0.1675 0.3527 0.161 Uiso calc R 1
C C3a -0.1043(4) 0.1309(4) 0.1803(3) 0.0874(15) Uani d . 1
H H73a -0.0664 0.0696 0.2046 0.131 Uiso calc R 1
H H83a -0.1455 0.1051 0.1540 0.131 Uiso calc R 1
H H93a -0.1650 0.1965 0.2116 0.131 Uiso calc R 1
C C4a -0.0031(3) 0.1650(3) 0.1341(2) 0.0562(10) Uani d . 1
C C5a 0.0207(4) 0.1508(3) 0.0645(2) 0.0597(10) Uani d . 1
H H5a -0.0267 0.1188 0.0489 0.072 Uiso calc R 1
C C6a 0.1063(4) 0.1793(3) 0.0175(2) 0.0575(10) Uani d . 1
C C7a 0.1237(5) 0.1626(5) -0.0567(2) 0.0913(16) Uani d . 1
H H77a 0.1098 0.2355 -0.0746 0.137 Uiso calc R 1
H H87a 0.0644 0.1326 -0.0635 0.137 Uiso calc R 1
H H97a 0.2080 0.1091 -0.0792 0.137 Uiso calc R 1
C C8a 0.5649(4) 0.0689(4) 0.1812(3) 0.0984(18) Uani d . 1
H H78a 0.5931 0.0641 0.1329 0.148 Uiso calc R 1
H H88a 0.5834 -0.0076 0.1946 0.148 Uiso calc R 1
H H98a 0.6075 0.1064 0.1998 0.148 Uiso calc R 1
C C9a 0.4277(4) 0.1361(4) 0.2061(2) 0.0769(13) Uani d . 1
H H79a 0.3845 0.1012 0.1854 0.092 Uiso calc R 1
H H89a 0.3975 0.1362 0.2545 0.092 Uiso calc R 1
C C10a 0.2752(3) 0.3299(3) 0.22051(18) 0.0469(8) Uani d . 1
H H10a 0.2570 0.3345 0.2696 0.056 Uiso calc R 1
C C11a 0.2951(3) 0.4617(3) 0.12956(17) 0.0424(8) Uani d . 1
C C12a 0.2708(3) 0.4458(3) 0.19806(18) 0.0441(8) Uani d . 1
C C13a 0.2467(4) 0.5355(3) 0.24436(19) 0.0559(10) Uani d . 1
H H13a 0.2299 0.5253 0.2899 0.067 Uiso calc R 1
C C14a 0.2471(4) 0.6410(3) 0.2243(2) 0.0613(11) Uani d . 1
H H14a 0.2301 0.7012 0.2562 0.074 Uiso calc R 1
C C15a 0.2726(4) 0.6566(3) 0.1571(2) 0.0564(10) Uani d . 1
H H15a 0.2743 0.7269 0.1436 0.068 Uiso calc R 1
C C16a 0.2957(3) 0.5681(3) 0.10981(19) 0.0475(9) Uani d . 1
H H16a 0.3117 0.5794 0.0645 0.057 Uiso calc R 1
C C17a 0.4827(3) 0.2564(3) 0.03803(17) 0.0445(8) Uani d . 1
C C18a 0.5731(3) 0.2924(3) 0.0487(2) 0.0580(10) Uani d . 1
H H18a 0.5483 0.3612 0.0756 0.070 Uiso calc R 1
C C19a 0.7001(4) 0.2261(4) 0.0194(2) 0.0744(13) Uani d . 1
H H19a 0.7606 0.2508 0.0263 0.089 Uiso calc R 1
C C20a 0.7362(4) 0.1255(4) -0.0192(3) 0.0829(15) Uani d . 1
H H20a 0.8217 0.0813 -0.0387 0.099 Uiso calc R 1
C C21a 0.6483(4) 0.0876(3) -0.0300(2) 0.0775(14) Uani d . 1
H H21a 0.6745 0.0182 -0.0567 0.093 Uiso calc R 1
C C22a 0.5202(4) 0.1526(3) -0.0011(2) 0.0608(10) Uani d . 1
H H22a 0.4604 0.1270 -0.0080 0.073 Uiso calc R 1
C C23a 0.2844(3) 0.4195(3) -0.00269(17) 0.0441(8) Uani d . 1
C C24a 0.3805(4) 0.4111(3) -0.06106(19) 0.0581(10) Uani d . 1
H H24a 0.4633 0.3635 -0.0646 0.070 Uiso calc R 1
C C25a 0.3545(5) 0.4726(4) -0.1139(2) 0.0768(13) Uani d . 1
H H25a 0.4201 0.4674 -0.1522 0.092 Uiso calc R 1
C C26a 0.2329(5) 0.5411(4) -0.1101(2) 0.0780(14) Uani d . 1
H H26a 0.2155 0.5815 -0.1460 0.094 Uiso calc R 1
C C27a 0.1369(4) 0.5497(4) -0.0531(3) 0.0774(14) Uani d . 1
H H27a 0.0543 0.5965 -0.0504 0.093 Uiso calc R 1
C C28a 0.1616(4) 0.4895(3) 0.0005(2) 0.0624(11) Uani d . 1
H H28a 0.0955 0.4960 0.0388 0.075 Uiso calc R 1
Ni Ni1b 0.47224(4) 0.22627(4) 0.55006(2) 0.04287(12) Uani d . 1
P P1b 0.44638(8) 0.31256(8) 0.64687(5) 0.0410(2) Uani d . 1
S S1b 0.86028(9) -0.00663(9) 0.44389(6) 0.0647(3) Uani d . 1
O O1b 0.3025(2) 0.3056(2) 0.56445(13) 0.0584(7) Uani d . 1
O O2b 0.7068(2) 0.2921(2) 0.55316(13) 0.0529(6) Uani d . 1
N N1b 0.5004(3) 0.1400(2) 0.47082(14) 0.0462(7) Uani d . 1
N N2b 0.6262(3) 0.0644(3) 0.43833(15) 0.0514(7) Uani d . 1
N N3b 0.6450(2) 0.1468(2) 0.53222(15) 0.0464(7) Uani d . 1
C C1b 0.6958(3) 0.0765(3) 0.47384(18) 0.0457(8) Uani d . 1
C C2b 0.8721(5) -0.0792(4) 0.3670(2) 0.0952(16) Uani d . 1
H H72b 0.8481 -0.0233 0.3366 0.143 Uiso calc R 1
H H82b 0.8170 -0.1205 0.3762 0.143 Uiso calc R 1
H H92b 0.9575 -0.1325 0.3467 0.143 Uiso calc R 1
C C3b 0.4549(4) 0.0583(4) 0.3800(2) 0.0722(13) Uani d . 1
H H73b 0.4919 -0.0200 0.3893 0.108 Uiso calc R 1
H H83b 0.5157 0.0753 0.3450 0.108 Uiso calc R 1
H H93b 0.3826 0.0678 0.3657 0.108 Uiso calc R 1
C C4b 0.4152(4) 0.1390(3) 0.44241(19) 0.0525(9) Uani d . 1
C C5b 0.2877(4) 0.2136(4) 0.4708(2) 0.0606(11) Uani d . 1
H H5b 0.2318 0.2101 0.4485 0.073 Uiso calc R 1
C C6b 0.2380(4) 0.2895(4) 0.5272(2) 0.0589(10) Uani d . 1
C C7b 0.0991(4) 0.3631(4) 0.5535(2) 0.0817(14) Uani d . 1
H H77b 0.0874 0.4430 0.5589 0.123 Uiso calc R 1
H H87b 0.0637 0.3411 0.5963 0.123 Uiso calc R 1
H H97b 0.0578 0.3522 0.5223 0.123 Uiso calc R 1
C C8b 0.7661(4) 0.4513(3) 0.5540(2) 0.0684(12) Uani d . 1
H H78b 0.6791 0.5010 0.5740 0.103 Uiso calc R 1
H H88b 0.7869 0.4484 0.5058 0.103 Uiso calc R 1
H H98b 0.8186 0.4810 0.5692 0.103 Uiso calc R 1
C C9b 0.7874(4) 0.3313(3) 0.5742(2) 0.0616(11) Uani d . 1
H H79b 0.8745 0.2799 0.5531 0.074 Uiso calc R 1
H H89b 0.7696 0.3330 0.6226 0.074 Uiso calc R 1
C C10b 0.7229(3) 0.1750(3) 0.56487(18) 0.0477(9) Uani d . 1
H H10b 0.8113 0.1242 0.5433 0.057 Uiso calc R 1
C C11b 0.5674(3) 0.2242(3) 0.68338(17) 0.0414(8) Uani d . 1
C C12b 0.6884(3) 0.1611(3) 0.63893(19) 0.0454(8) Uani d . 1
C C13b 0.7785(4) 0.0831(3) 0.6648(2) 0.0551(10) Uani d . 1
H H13b 0.8589 0.0410 0.6360 0.066 Uiso calc R 1
C C14b 0.7503(4) 0.0673(3) 0.7322(2) 0.0624(11) Uani d . 1
H H14b 0.8110 0.0136 0.7482 0.075 Uiso calc R 1
C C15b 0.6326(4) 0.1308(3) 0.7759(2) 0.0608(11) Uani d . 1
H H15b 0.6144 0.1216 0.8215 0.073 Uiso calc R 1
C C16b 0.5405(4) 0.2090(3) 0.75158(19) 0.0508(9) Uani d . 1
H H16b 0.4607 0.2512 0.7810 0.061 Uiso calc R 1
C C17b 0.4437(3) 0.4584(3) 0.64893(17) 0.0438(8) Uani d . 1
C C18b 0.4721(3) 0.5054(3) 0.69862(19) 0.0515(9) Uani d . 1
H H18b 0.4992 0.4602 0.7309 0.062 Uiso calc R 1
C C19b 0.4605(4) 0.6202(3) 0.7010(2) 0.0650(11) Uani d . 1
H H19b 0.4796 0.6518 0.7348 0.078 Uiso calc R 1
C C20b 0.4203(4) 0.6865(3) 0.6526(2) 0.0687(12) Uani d . 1
H H20b 0.4105 0.7637 0.6544 0.082 Uiso calc R 1
C C21b 0.3951(4) 0.6394(3) 0.6023(2) 0.0648(11) Uani d . 1
H H21b 0.3705 0.6841 0.5692 0.078 Uiso calc R 1
C C22b 0.4059(3) 0.5259(3) 0.6000(2) 0.0559(10) Uani d . 1
H H22b 0.3878 0.4945 0.5657 0.067 Uiso calc R 1
C C23b 0.2961(3) 0.3270(3) 0.70847(17) 0.0438(8) Uani d . 1
C C24b 0.2011(3) 0.4324(3) 0.7349(2) 0.0589(10) Uani d . 1
H H24b 0.2139 0.4997 0.7236 0.071 Uiso calc R 1
C C25b 0.0861(4) 0.4396(4) 0.7782(2) 0.0746(13) Uani d . 1
H H25b 0.0227 0.5115 0.7964 0.089 Uiso calc R 1
C C26b 0.0659(4) 0.3408(4) 0.7944(2) 0.0718(12) Uani d . 1
H H26b -0.0114 0.3455 0.8232 0.086 Uiso calc R 1
C C27b 0.1601(4) 0.2348(4) 0.7679(2) 0.0698(12) Uani d . 1
H H27b 0.1468 0.1676 0.7789 0.084 Uiso calc R 1
C C28b 0.2750(4) 0.2278(3) 0.7247(2) 0.0616(11) Uani d . 1
H H28b 0.3383 0.1558 0.7066 0.074 Uiso calc R 1

loop_
_atom_site_aniso_label
_atom_site_aniso_U_11
_atom_site_aniso_U_22
_atom_site_aniso_U_33
_atom_site_aniso_U_12
_atom_site_aniso_U_13
_atom_site_aniso_U_23
Ni1a 0.0369(2) 0.0392(2) 0.0457(3) -0.01682(19) -0.01027(19) 0.00625(19)
P1a 0.0357(4) 0.0391(5) 0.0444(5) -0.0154(4) -0.0080(4) 0.0066(4)
S1a 0.0872(8) 0.1019(9) 0.0473(6) -0.0501(7) -0.0102(6) 0.0166(6)
O1a 0.0564(16) 0.0553(15) 0.0548(16) -0.0253(13) -0.0169(13) 0.0036(12)
O2a 0.0477(14) 0.0541(15) 0.0643(17) -0.0242(12) -0.0245(13) 0.0233(13)
N1a 0.0389(16) 0.0434(16) 0.063(2) -0.0199(13) -0.0132(15) 0.0100(14)
N2a 0.0526(19) 0.061(2) 0.054(2) -0.0322(16) -0.0089(15) 0.0134(16)
N3a 0.0451(16) 0.0520(17) 0.0435(17) -0.0252(14) -0.0119(13) 0.0106(14)
C1a 0.045(2) 0.046(2) 0.051(2) -0.0167(17) -0.0094(17) 0.0126(17)
C2a 0.104(4) 0.143(5) 0.069(3) -0.069(4) 0.011(3) 0.021(3)
C3a 0.071(3) 0.106(4) 0.106(4) -0.062(3) -0.020(3) 0.018(3)
C4a 0.043(2) 0.042(2) 0.083(3) -0.0165(17) -0.019(2) 0.004(2)
C5a 0.053(2) 0.050(2) 0.083(3) -0.0223(19) -0.028(2) 0.002(2)
C6a 0.059(2) 0.046(2) 0.069(3) -0.0128(19) -0.030(2) -0.0046(19)
C7a 0.106(4) 0.107(4) 0.070(3) -0.044(3) -0.035(3) -0.010(3)
C8a 0.070(3) 0.078(3) 0.122(5) -0.009(3) -0.018(3) 0.043(3)
C9a 0.070(3) 0.064(3) 0.097(4) -0.024(2) -0.028(3) 0.039(3)
C10a 0.050(2) 0.053(2) 0.044(2) -0.0240(18) -0.0186(17) 0.0111(17)
C11a 0.0357(17) 0.0445(19) 0.048(2) -0.0191(15) -0.0092(15) 0.0039(16)
C12a 0.0435(19) 0.0443(19) 0.053(2) -0.0228(16) -0.0194(17) 0.0090(16)
C13a 0.065(3) 0.065(3) 0.047(2) -0.034(2) -0.0192(19) 0.0058(19)
C14a 0.068(3) 0.052(2) 0.070(3) -0.031(2) -0.020(2) -0.005(2)
C15a 0.062(2) 0.046(2) 0.071(3) -0.0299(19) -0.021(2) 0.0107(19)
C16a 0.046(2) 0.047(2) 0.050(2) -0.0220(17) -0.0093(17) 0.0078(17)
C17a 0.0368(18) 0.0423(19) 0.048(2) -0.0112(15) -0.0095(16) 0.0145(16)
C18a 0.046(2) 0.052(2) 0.073(3) -0.0166(18) -0.018(2) 0.013(2)
C19a 0.041(2) 0.068(3) 0.108(4) -0.017(2) -0.019(2) 0.031(3)
C20a 0.046(3) 0.067(3) 0.105(4) -0.004(2) -0.002(3) 0.025(3)
C21a 0.072(3) 0.041(2) 0.088(3) -0.002(2) -0.004(3) 0.001(2)
C22a 0.056(2) 0.046(2) 0.069(3) -0.0146(19) -0.009(2) 0.006(2)
C23a 0.0448(19) 0.0360(18) 0.050(2) -0.0139(15) -0.0142(17) 0.0061(15)
C24a 0.057(2) 0.058(2) 0.048(2) -0.0133(19) -0.0102(19) 0.0120(19)
C25a 0.096(4) 0.072(3) 0.046(2) -0.021(3) -0.013(2) 0.011(2)
C26a 0.112(4) 0.065(3) 0.074(3) -0.036(3) -0.051(3) 0.028(2)
C27a 0.067(3) 0.061(3) 0.118(4) -0.022(2) -0.052(3) 0.035(3)
C28a 0.048(2) 0.054(2) 0.081(3) -0.0176(19) -0.017(2) 0.020(2)
Ni1b 0.0356(2) 0.0517(3) 0.0456(3) -0.0203(2) -0.0142(2) 0.0087(2)
P1b 0.0355(5) 0.0431(5) 0.0455(5) -0.0160(4) -0.0128(4) 0.0093(4)
S1b 0.0444(5) 0.0672(7) 0.0716(7) -0.0217(5) -0.0009(5) -0.0073(5)
O1b 0.0367(13) 0.0740(18) 0.0647(17) -0.0190(13) -0.0188(13) 0.0083(14)
O2b 0.0446(14) 0.0579(15) 0.0652(17) -0.0283(12) -0.0184(12) 0.0124(13)
N1b 0.0523(18) 0.0511(17) 0.0444(17) -0.0296(15) -0.0156(14) 0.0133(14)
N2b 0.0557(19) 0.0546(18) 0.0475(18) -0.0286(16) -0.0115(15) 0.0071(14)
N3b 0.0342(15) 0.0548(18) 0.0507(18) -0.0179(13) -0.0126(13) 0.0017(15)
C1b 0.045(2) 0.043(2) 0.048(2) -0.0230(16) -0.0047(17) 0.0084(16)
C2b 0.077(3) 0.095(4) 0.086(4) -0.021(3) 0.001(3) -0.030(3)
C3b 0.099(4) 0.087(3) 0.062(3) -0.062(3) -0.036(3) 0.016(2)
C4b 0.069(3) 0.057(2) 0.053(2) -0.040(2) -0.029(2) 0.0223(19)
C5b 0.061(3) 0.074(3) 0.072(3) -0.041(2) -0.039(2) 0.027(2)
C6b 0.049(2) 0.065(3) 0.077(3) -0.030(2) -0.030(2) 0.027(2)
C7b 0.045(2) 0.099(4) 0.110(4) -0.032(2) -0.033(3) 0.029(3)
C8b 0.056(2) 0.071(3) 0.088(3) -0.039(2) -0.017(2) 0.015(2)
C9b 0.060(2) 0.069(3) 0.068(3) -0.037(2) -0.020(2) 0.009(2)
C10b 0.0339(18) 0.050(2) 0.055(2) -0.0136(16) -0.0106(16) 0.0024(17)
C11b 0.0422(18) 0.0392(18) 0.050(2) -0.0203(15) -0.0182(16) 0.0090(15)
C12b 0.0405(19) 0.0410(19) 0.063(2) -0.0184(16) -0.0243(18) 0.0044(17)
C13b 0.048(2) 0.050(2) 0.076(3) -0.0196(18) -0.030(2) 0.011(2)
C14b 0.068(3) 0.049(2) 0.088(3) -0.024(2) -0.049(3) 0.025(2)
C15b 0.083(3) 0.061(3) 0.063(3) -0.042(2) -0.041(2) 0.025(2)
C16b 0.056(2) 0.046(2) 0.059(2) -0.0268(18) -0.0225(19) 0.0103(18)
C17b 0.0368(18) 0.047(2) 0.049(2) -0.0185(16) -0.0119(16) 0.0118(16)
C18b 0.054(2) 0.052(2) 0.050(2) -0.0225(18) -0.0145(18) 0.0118(18)
C19b 0.076(3) 0.059(3) 0.070(3) -0.039(2) -0.019(2) 0.006(2)
C20b 0.067(3) 0.048(2) 0.090(3) -0.029(2) -0.012(2) 0.015(2)
C21b 0.062(3) 0.057(3) 0.081(3) -0.028(2) -0.024(2) 0.032(2)
C22b 0.052(2) 0.064(3) 0.062(3) -0.0273(19) -0.027(2) 0.023(2)
C23b 0.0370(18) 0.053(2) 0.043(2) -0.0188(16) -0.0120(15) 0.0067(16)
C24b 0.041(2) 0.054(2) 0.072(3) -0.0120(18) -0.0118(19) 0.012(2)
C25b 0.041(2) 0.078(3) 0.083(3) -0.008(2) -0.005(2) 0.013(3)
C26b 0.046(2) 0.102(4) 0.064(3) -0.033(3) -0.006(2) 0.008(3)
C27b 0.069(3) 0.079(3) 0.067(3) -0.047(3) -0.006(2) 0.004(2)
C28b 0.054(2) 0.056(2) 0.066(3) -0.024(2) 0.000(2) -0.004(2)

loop_
_atom_type_symbol
_atom_type_description
_atom_type_scat_dispersion_real
_atom_type_scat_dispersion_imag
_atom_type_scat_source
C C 0.0033 0.0016 'International Tables Vol C Tables 4.2.6.8 and 6.1.1.4'
H H 0.0000 0.0000 'International Tables Vol C Tables 4.2.6.8 and 6.1.1.4'
N N 0.0061 0.0033 'International Tables Vol C Tables 4.2.6.8 and 6.1.1.4'
O O 0.0106 0.0060 'International Tables Vol C Tables 4.2.6.8 and 6.1.1.4'
S S 0.1246 0.1234 'International Tables Vol C Tables 4.2.6.8 and 6.1.1.4'
Ni Ni 0.3393 1.1124 'International Tables Vol C Tables 4.2.6.8 and 6.1.1.4'
P P 0.1023 0.0942 'International Tables Vol C Tables 4.2.6.8 and 6.1.1.4'

loop_
_geom_angle_atom_site_label_1
_geom_angle_atom_site_label_2
_geom_angle_atom_site_label_3
_geom_angle
_geom_angle_publ_flag
O1a Ni1a N3a 177.14(12) no
O1a Ni1a N1a 95.34(13) yes
N3a Ni1a N1a 82.79(13) yes
O1a Ni1a P1a 88.92(8) yes
N3a Ni1a P1a 93.17(9) yes
N1a Ni1a P1a 172.77(9) no
C23a P1a C17a 102.62(16) no
C23a P1a C11a 103.22(16) no
C17a P1a C11a 107.56(16) no
C23a P1a Ni1a 114.21(12) no
C17a P1a Ni1a 118.51(11) no
C11a P1a Ni1a 109.42(11) no
C1a S1a C2a 101.6(2) no
C6a O1a Ni1a 125.3(3) no
C10a O2a C9a 114.3(3) no
C4a N1a N2a 117.1(3) no
C4a N1a Ni1a 127.0(3) no
N2a N1a Ni1a 115.9(2) no
C1a N2a N1a 108.3(3) no
C1a N3a C10a 121.1(3) no
C1a N3a Ni1a 111.5(2) no
C10a N3a Ni1a 127.0(2) no
N2a C1a N3a 121.6(3) no
N2a C1a S1a 117.8(3) no
N3a C1a S1a 120.6(3) no
S1a C2a H72a 109.5 no
S1a C2a H82a 109.5 no
H72a C2a H82a 109.5 no
S1a C2a H92a 109.5 no
H72a C2a H92a 109.5 no
H82a C2a H92a 109.5 no
C4a C3a H73a 109.5 no
C4a C3a H83a 109.5 no
H73a C3a H83a 109.5 no
C4a C3a H93a 109.5 no
H73a C3a H93a 109.5 no
H83a C3a H93a 109.5 no
N1a C4a C5a 121.2(4) no
N1a C4a C3a 118.9(4) no
C5a C4a C3a 120.0(4) no
C6a C5a C4a 126.3(4) no
C6a C5a H5a 116.8 no
C4a C5a H5a 116.8 no
O1a C6a C5a 124.8(4) no
O1a C6a C7a 112.7(4) no
C5a C6a C7a 122.5(4) no
C6a C7a H77a 109.5 no
C6a C7a H87a 109.5 no
H77a C7a H87a 109.5 no
C6a C7a H97a 109.5 no
H77a C7a H97a 109.5 no
H87a C7a H97a 109.5 no
C9a C8a H78a 109.5 no
C9a C8a H88a 109.5 no
H78a C8a H88a 109.5 no
C9a C8a H98a 109.5 no
H78a C8a H98a 109.5 no
H88a C8a H98a 109.5 no
O2a C9a C8a 109.1(3) no
O2a C9a H79a 109.9 no
C8a C9a H79a 109.9 no
O2a C9a H89a 109.9 no
C8a C9a H89a 109.9 no
H79a C9a H89a 108.3 no
O2a C10a N3a 111.7(3) no
O2a C10a C12a 105.1(3) no
N3a C10a C12a 112.8(3) no
O2a C10a H10a 109.0 no
N3a C10a H10a 109.0 no
C12a C10a H10a 109.0 no
C16a C11a C12a 119.3(3) no
C16a C11a P1a 121.9(3) no
C12a C11a P1a 118.7(2) no
C13a C12a C11a 119.3(3) no
C13a C12a C10a 120.3(3) no
C11a C12a C10a 120.3(3) no
C12a C13a C14a 121.0(4) no
C12a C13a H13a 119.5 no
C14a C13a H13a 119.5 no
C15a C14a C13a 119.9(4) no
C15a C14a H14a 120.1 no
C13a C14a H14a 120.1 no
C14a C15a C16a 120.1(3) no
C14a C15a H15a 119.9 no
C16a C15a H15a 119.9 no
C15a C16a C11a 120.4(3) no
C15a C16a H16a 119.8 no
C11a C16a H16a 119.8 no
C18a C17a C22a 119.7(3) no
C18a C17a P1a 121.9(3) no
C22a C17a P1a 118.3(3) no
C19a C18a C17a 120.1(4) no
C19a C18a H18a 119.9 no
C17a C18a H18a 119.9 no
C20a C19a C18a 120.0(4) no
C20a C19a H19a 120.0 no
C18a C19a H19a 120.0 no
C19a C20a C21a 120.9(4) no
C19a C20a H20a 119.6 no
C21a C20a H20a 119.6 no
C20a C21a C22a 120.2(4) no
C20a C21a H21a 119.9 no
C22a C21a H21a 119.9 no
C17a C22a C21a 119.1(4) no
C17a C22a H22a 120.5 no
C21a C22a H22a 120.5 no
C28a C23a C24a 118.1(3) no
C28a C23a P1a 119.5(3) no
C24a C23a P1a 122.4(3) no
C25a C24a C23a 120.9(4) no
C25a C24a H24a 119.6 no
C23a C24a H24a 119.6 no
C26a C25a C24a 120.4(4) no
C26a C25a H25a 119.8 no
C24a C25a H25a 119.8 no
C25a C26a C27a 119.5(4) no
C25a C26a H26a 120.3 no
C27a C26a H26a 120.3 no
C26a C27a C28a 120.8(4) no
C26a C27a H27a 119.6 no
C28a C27a H27a 119.6 no
C27a C28a C23a 120.4(4) no
C27a C28a H28a 119.8 no
C23a C28a H28a 119.8 no
O1b Ni1b N1b 95.85(13) yes
O1b Ni1b N3b 177.92(12) no
N1b Ni1b N3b 82.64(13) yes
O1b Ni1b P1b 87.09(9) yes
N1b Ni1b P1b 174.70(9) no
N3b Ni1b P1b 94.53(10) yes
C17b P1b C11b 108.06(15) no
C17b P1b C23b 103.91(16) no
C11b P1b C23b 104.93(16) no
C17b P1b Ni1b 117.72(12) no
C11b P1b Ni1b 109.86(12) no
C23b P1b Ni1b 111.48(12) no
C1b S1b C2b 100.8(2) no
C6b O1b Ni1b 125.3(3) no
C9b O2b C10b 114.4(3) no
C4b N1b N2b 116.4(3) no
C4b N1b Ni1b 127.1(3) no
N2b N1b Ni1b 116.5(2) no
C1b N2b N1b 107.5(3) no
C1b N3b C10b 121.2(3) no
C1b N3b Ni1b 111.5(2) no
C10b N3b Ni1b 125.5(2) no
N2b C1b N3b 121.7(3) no
N2b C1b S1b 117.6(3) no
N3b C1b S1b 120.7(3) no
S1b C2b H72b 109.5 no
S1b C2b H82b 109.5 no
H72b C2b H82b 109.5 no
S1b C2b H92b 109.5 no
H72b C2b H92b 109.5 no
H82b C2b H92b 109.5 no
C4b C3b H73b 109.5 no
C4b C3b H83b 109.5 no
H73b C3b H83b 109.5 no
C4b C3b H93b 109.5 no
H73b C3b H93b 109.5 no
H83b C3b H93b 109.5 no
N1b C4b C5b 120.1(4) no
N1b C4b C3b 119.5(4) no
C5b C4b C3b 120.4(4) no
C6b C5b C4b 126.9(4) no
C6b C5b H5b 116.5 no
C4b C5b H5b 116.5 no
O1b C6b C5b 124.6(4) no
O1b C6b C7b 113.3(4) no
C5b C6b C7b 122.1(4) no
C6b C7b H77b 109.5 no
C6b C7b H87b 109.5 no
H77b C7b H87b 109.5 no
C6b C7b H97b 109.5 no
H77b C7b H97b 109.5 no
H87b C7b H97b 109.5 no
C9b C8b H78b 109.5 no
C9b C8b H88b 109.5 no
H78b C8b H88b 109.5 no
C9b C8b H98b 109.5 no
H78b C8b H98b 109.5 no
H88b C8b H98b 109.5 no
O2b C9b C8b 108.1(3) no
O2b C9b H79b 110.1 no
C8b C9b H79b 110.1 no
O2b C9b H89b 110.1 no
C8b C9b H89b 110.1 no
H79b C9b H89b 108.4 no
N3b C10b O2b 105.6(3) no
N3b C10b C12b 112.2(3) no
O2b C10b C12b 112.0(3) no
N3b C10b H10b 109.0 no
O2b C10b H10b 109.0 no
C12b C10b H10b 109.0 no
C16b C11b C12b 119.8(3) no
C16b C11b P1b 122.4(3) no
C12b C11b P1b 117.5(3) no
C13b C12b C11b 118.4(4) no
C13b C12b C10b 119.5(3) no
C11b C12b C10b 122.0(3) no
C14b C13b C12b 121.3(4) no
C14b C13b H13b 119.3 no
C12b C13b H13b 119.3 no
C15b C14b C13b 120.1(4) no
C15b C14b H14b 119.9 no
C13b C14b H14b 119.9 no
C14b C15b C16b 119.9(4) no
C14b C15b H15b 120.1 no
C16b C15b H15b 120.1 no
C11b C16b C15b 120.4(4) no
C11b C16b H16b 119.8 no
C15b C16b H16b 119.8 no
C18b C17b C22b 119.2(3) no
C18b C17b P1b 122.3(3) no
C22b C17b P1b 118.4(3) no
C17b C18b C19b 120.6(4) no
C17b C18b H18b 119.7 no
C19b C18b H18b 119.7 no
C20b C19b C18b 119.2(4) no
C20b C19b H19b 120.4 no
C18b C19b H19b 120.4 no
C21b C20b C19b 120.4(4) no
C21b C20b H20b 119.8 no
C19b C20b H20b 119.8 no
C20b C21b C22b 120.5(4) no
C20b C21b H21b 119.8 no
C22b C21b H21b 119.8 no
C21b C22b C17b 120.1(4) no
C21b C22b H22b 119.9 no
C17b C22b H22b 119.9 no
C24b C23b C28b 119.0(3) no
C24b C23b P1b 122.4(3) no
C28b C23b P1b 118.4(3) no
C23b C24b C25b 120.6(4) no
C23b C24b H24b 119.7 no
C25b C24b H24b 119.7 no
C26b C25b C24b 120.1(4) no
C26b C25b H25b 120.0 no
C24b C25b H25b 120.0 no
C25b C26b C27b 119.7(4) no
C25b C26b H26b 120.1 no
C27b C26b H26b 120.1 no
C26b C27b C28b 120.1(4) no
C26b C27b H27b 119.9 no
C28b C27b H27b 119.9 no
C23b C28b C27b 120.4(4) no
C23b C28b H28b 119.8 no
C27b C28b H28b 119.8 no

loop_
_geom_bond_atom_site_label_1
_geom_bond_atom_site_label_2
_geom_bond_distance
_geom_bond_publ_flag
Ni1a O1a 1.836(3) yes
Ni1a N3a 1.856(3) yes
Ni1a N1a 1.864(3) yes
Ni1a P1a 2.2001(10) yes
P1a C23a 1.819(4) no
P1a C17a 1.820(3) no
P1a C11a 1.821(3) no
S1a C1a 1.771(4) no
S1a C2a 1.791(5) no
O1a C6a 1.314(4) yes
O2a C10a 1.423(4) no
O2a C9a 1.427(4) no
N1a C4a 1.315(4) yes
N1a N2a 1.408(4) yes
N2a C1a 1.302(4) yes
N3a C1a 1.354(4) yes
N3a C10a 1.450(4) no
C2a H72a 0.9600 no
C2a H82a 0.9600 no
C2a H92a 0.9600 no
C3a C4a 1.515(5) no
C3a H73a 0.9600 no
C3a H83a 0.9600 no
C3a H93a 0.9600 no
C4a C5a 1.394(5) yes
C5a C6a 1.355(5) yes
C5a H5a 0.9300 no
C6a C7a 1.503(5) no
C7a H77a 0.9600 no
C7a H87a 0.9600 no
C7a H97a 0.9600 no
C8a C9a 1.474(6) no
C8a H78a 0.9600 no
C8a H88a 0.9600 no
C8a H98a 0.9600 no
C9a H79a 0.9700 no
C9a H89a 0.9700 no
C10a C12a 1.511(5) no
C10a H10a 0.9800 no
C11a C16a 1.395(4) no
C11a C12a 1.402(5) no
C12a C13a 1.374(5) no
C13a C14a 1.387(5) no
C13a H13a 0.9300 no
C14a C15a 1.374(5) no
C14a H14a 0.9300 no
C15a C16a 1.380(5) no
C15a H15a 0.9300 no
C16a H16a 0.9300 no
C17a C18a 1.386(5) no
C17a C22a 1.387(5) no
C18a C19a 1.385(5) no
C18a H18a 0.9300 no
C19a C20a 1.353(6) no
C19a H19a 0.9300 no
C20a C21a 1.375(6) no
C20a H20a 0.9300 no
C21a C22a 1.391(5) no
C21a H21a 0.9300 no
C22a H22a 0.9300 no
C23a C28a 1.388(5) no
C23a C24a 1.390(5) no
C24a C25a 1.382(5) no
C24a H24a 0.9300 no
C25a C26a 1.369(6) no
C25a H25a 0.9300 no
C26a C27a 1.371(6) no
C26a H26a 0.9300 no
C27a C28a 1.385(6) no
C27a H27a 0.9300 no
C28a H28a 0.9300 no
Ni1b O1b 1.835(2) yes
Ni1b N1b 1.852(3) yes
Ni1b N3b 1.857(3) yes
Ni1b P1b 2.1780(12) yes
P1b C17b 1.816(3) no
P1b C11b 1.826(3) no
P1b C23b 1.836(3) no
S1b C1b 1.773(4) no
S1b C2b 1.789(5) no
O1b C6b 1.303(4) yes
O2b C9b 1.399(4) no
O2b C10b 1.437(4) no
N1b C4b 1.320(4) yes
N1b N2b 1.412(4) yes
N2b C1b 1.307(4) yes
N3b C1b 1.347(4) yes
N3b C10b 1.437(4) no
C2b H72b 0.9600 no
C2b H82b 0.9600 no
C2b H92b 0.9600 no
C3b C4b 1.497(5) no
C3b H73b 0.9600 no
C3b H83b 0.9600 no
C3b H93b 0.9600 no
C4b C5b 1.411(5) yes
C5b C6b 1.353(6) yes
C5b H5b 0.9300 no
C6b C7b 1.506(5) no
C7b H77b 0.9600 no
C7b H87b 0.9600 no
C7b H97b 0.9600 no
C8b C9b 1.508(5) no
C8b H78b 0.9600 no
C8b H88b 0.9600 no
C8b H98b 0.9600 no
C9b H79b 0.9700 no
C9b H89b 0.9700 no
C10b C12b 1.507(5) no
C10b H10b 0.9800 no
C11b C16b 1.394(5) no
C11b C12b 1.407(5) no
C12b C13b 1.397(5) no
C13b C14b 1.381(5) no
C13b H13b 0.9300 no
C14b C15b 1.377(6) no
C14b H14b 0.9300 no
C15b C16b 1.394(5) no
C15b H15b 0.9300 no
C16b H16b 0.9300 no
C17b C18b 1.373(5) no
C17b C22b 1.389(5) no
C18b C19b 1.393(5) no
C18b H18b 0.9300 no
C19b C20b 1.383(6) no
C19b H19b 0.9300 no
C20b C21b 1.361(6) no
C20b H20b 0.9300 no
C21b C22b 1.380(5) no
C21b H21b 0.9300 no
C22b H22b 0.9300 no
C23b C24b 1.370(5) no
C23b C28b 1.381(5) no
C24b C25b 1.387(5) no
C24b H24b 0.9300 no
C25b C26b 1.370(6) no
C25b H25b 0.9300 no
C26b C27b 1.373(6) no
C26b H26b 0.9300 no
C27b C28b 1.385(5) no
C27b H27b 0.9300 no
C28b H28b 0.9300 no

loop_
_geom_torsion_atom_site_label_1
_geom_torsion_atom_site_label_2
_geom_torsion_atom_site_label_3
_geom_torsion_atom_site_label_4
_geom_torsion
_geom_torsion_publ_flag
O1a Ni1a P1a C23a 36.62(14) no
N3a Ni1a P1a C23a -145.34(15) no
O1a Ni1a P1a C17a -84.50(16) no
N3a Ni1a P1a C17a 93.54(16) no
O1a Ni1a P1a C11a 151.74(14) no
N3a Ni1a P1a C11a -30.22(15) no
N1a Ni1a O1a C6a 2.3(3) no
P1a Ni1a O1a C6a -171.8(3) no
O1a Ni1a N1a C4a -2.0(3) no
N3a Ni1a N1a C4a -179.8(3) no
O1a Ni1a N1a N2a 179.0(2) no
N3a Ni1a N1a N2a 1.2(2) no
C4a N1a N2a C1a 179.3(3) no
Ni1a N1a N2a C1a -1.6(4) no
N1a Ni1a N3a C1a -0.5(2) no
P1a Ni1a N3a C1a 173.5(2) no
N1a Ni1a N3a C10a 171.8(3) no
P1a Ni1a N3a C10a -14.3(3) no
N1a N2a C1a N3a 1.2(5) no
N1a N2a C1a S1a -179.8(2) no
C10a N3a C1a N2a -173.1(3) no
Ni1a N3a C1a N2a -0.3(4) no
C10a N3a C1a S1a 7.9(4) no
Ni1a N3a C1a S1a -179.29(18) no
C2a S1a C1a N2a -3.3(4) no
C2a S1a C1a N3a 175.7(3) no
N2a N1a C4a C5a -179.7(3) no
Ni1a N1a C4a C5a 1.3(5) no
N2a N1a C4a C3a 1.3(5) no
Ni1a N1a C4a C3a -177.7(3) no
N1a C4a C5a C6a -0.3(6) no
C3a C4a C5a C6a 178.7(4) no
Ni1a O1a C6a C5a -2.0(5) no
Ni1a O1a C6a C7a 177.6(3) no
C4a C5a C6a O1a 0.7(6) no
C4a C5a C6a C7a -178.9(4) no
C10a O2a C9a C8a -170.4(4) no
C9a O2a C10a N3a -58.8(4) no
C9a O2a C10a C12a 178.5(3) no
C1a N3a C10a O2a 116.0(3) no
Ni1a N3a C10a O2a -55.6(4) no
C1a N3a C10a C12a -125.8(3) no
Ni1a N3a C10a C12a 62.6(4) no
C23a P1a C11a C16a -16.7(3) no
C17a P1a C11a C16a 91.4(3) no
Ni1a P1a C11a C16a -138.7(3) no
C23a P1a C11a C12a 159.4(3) no
C17a P1a C11a C12a -92.6(3) no
Ni1a P1a C11a C12a 37.4(3) no
C16a C11a C12a C13a 0.7(5) no
P1a C11a C12a C13a -175.4(3) no
C16a C11a C12a C10a -177.3(3) no
P1a C11a C12a C10a 6.5(4) no
O2a C10a C12a C13a -115.5(4) no
N3a C10a C12a C13a 122.5(4) no
O2a C10a C12a C11a 62.6(4) no
N3a C10a C12a C11a -59.4(4) no
C11a C12a C13a C14a -0.5(6) no
C10a C12a C13a C14a 177.5(3) no
C12a C13a C14a C15a -0.4(6) no
C13a C14a C15a C16a 1.1(6) no
C14a C15a C16a C11a -0.9(6) no
C12a C11a C16a C15a 0.0(5) no
P1a C11a C16a C15a 176.0(3) no
C23a P1a C17a C18a 95.5(3) no
C11a P1a C17a C18a -13.0(3) no
Ni1a P1a C17a C18a -137.7(3) no
C23a P1a C17a C22a -80.7(3) no
C11a P1a C17a C22a 170.8(3) no
Ni1a P1a C17a C22a 46.2(3) no
C22a C17a C18a C19a 1.1(6) no
P1a C17a C18a C19a -174.9(3) no
C17a C18a C19a C20a -0.6(6) no
C18a C19a C20a C21a 0.1(7) no
C19a C20a C21a C22a 0.0(7) no
C18a C17a C22a C21a -1.1(6) no
P1a C17a C22a C21a 175.1(3) no
C20a C21a C22a C17a 0.6(6) no
C17a P1a C23a C28a 174.6(3) no
C11a P1a C23a C28a -73.6(3) no
Ni1a P1a C23a C28a 45.1(3) no
C17a P1a C23a C24a -7.2(3) no
C11a P1a C23a C24a 104.6(3) no
Ni1a P1a C23a C24a -136.8(3) no
C28a C23a C24a C25a 1.2(6) no
P1a C23a C24a C25a -177.0(3) no
C23a C24a C25a C26a -1.4(7) no
C24a C25a C26a C27a 1.0(7) no
C25a C26a C27a C28a -0.3(7) no
C26a C27a C28a C23a 0.2(7) no
C24a C23a C28a C27a -0.6(6) no
P1a C23a C28a C27a 177.6(3) no
O1b Ni1b P1b C17b -82.10(15) no
N3b Ni1b P1b C17b 96.59(15) no
O1b Ni1b P1b C11b 153.70(14) no
N3b Ni1b P1b C11b -27.61(15) no
O1b Ni1b P1b C23b 37.82(15) no
N3b Ni1b P1b C23b -143.49(15) no
N1b Ni1b O1b C6b 3.3(3) no
P1b Ni1b O1b C6b -172.3(3) no
O1b Ni1b N1b C4b -4.1(3) no
N3b Ni1b N1b C4b 177.4(3) no
O1b Ni1b N1b N2b 178.1(2) no
N3b Ni1b N1b N2b -0.5(2) no
C4b N1b N2b C1b -179.3(3) no
Ni1b N1b N2b C1b -1.2(3) no
N1b Ni1b N3b C1b 2.0(2) no
P1b Ni1b N3b C1b 177.5(2) no
N1b Ni1b N3b C10b 166.8(3) no
P1b Ni1b N3b C10b -17.7(3) no
N1b N2b C1b N3b 3.2(4) no
N1b N2b C1b S1b -178.8(2) no
C10b N3b C1b N2b -169.2(3) no
Ni1b N3b C1b N2b -3.7(4) no
C10b N3b C1b S1b 12.9(4) no
Ni1b N3b C1b S1b 178.37(17) no
C2b S1b C1b N2b 2.4(3) no
C2b S1b C1b N3b -179.6(3) no
N2b N1b C4b C5b -178.8(3) no
Ni1b N1b C4b C5b 3.4(5) no
N2b N1b C4b C3b 1.3(5) no
Ni1b N1b C4b C3b -176.5(3) no
N1b C4b C5b C6b -0.9(6) no
C3b C4b C5b C6b 179.1(4) no
Ni1b O1b C6b C5b -2.0(5) no
Ni1b O1b C6b C7b 176.9(3) no
C4b C5b C6b O1b 0.2(7) no
C4b C5b C6b C7b -178.7(4) no
C10b O2b C9b C8b 175.9(3) no
C1b N3b C10b O2b 105.6(3) no
Ni1b N3b C10b O2b -57.8(4) no
C1b N3b C10b C12b -132.1(3) no
Ni1b N3b C10b C12b 64.5(4) no
C9b O2b C10b N3b -172.6(3) no
C9b O2b C10b C12b 65.0(4) no
C17b P1b C11b C16b 92.3(3) no
C23b P1b C11b C16b -18.1(3) no
Ni1b P1b C11b C16b -138.1(3) no
C17b P1b C11b C12b -94.1(3) no
C23b P1b C11b C12b 155.4(3) no
Ni1b P1b C11b C12b 35.5(3) no
C16b C11b C12b C13b 0.8(5) no
P1b C11b C12b C13b -172.9(2) no
C16b C11b C12b C10b -179.5(3) no
P1b C11b C12b C10b 6.8(4) no
N3b C10b C12b C13b 119.8(3) no
O2b C10b C12b C13b -121.6(3) no
N3b C10b C12b C11b -59.9(4) no
O2b C10b C12b C11b 58.7(4) no
C11b C12b C13b C14b 0.2(5) no
C10b C12b C13b C14b -179.5(3) no
C12b C13b C14b C15b -1.5(6) no
C13b C14b C15b C16b 1.7(6) no
C12b C11b C16b C15b -0.6(5) no
P1b C11b C16b C15b 172.8(3) no
C14b C15b C16b C11b -0.7(5) no
C11b P1b C17b C18b -31.6(3) no
C23b P1b C17b C18b 79.5(3) no
Ni1b P1b C17b C18b -156.7(3) no
C11b P1b C17b C22b 151.4(3) no
C23b P1b C17b C22b -97.5(3) no
Ni1b P1b C17b C22b 26.3(3) no
C22b C17b C18b C19b 1.4(5) no
P1b C17b C18b C19b -175.6(3) no
C17b C18b C19b C20b -0.2(6) no
C18b C19b C20b C21b -1.5(6) no
C19b C20b C21b C22b 1.8(6) no
C20b C21b C22b C17b -0.5(6) no
C18b C17b C22b C21b -1.1(5) no
P1b C17b C22b C21b 176.0(3) no
C17b P1b C23b C24b 12.3(4) no
C11b P1b C23b C24b 125.6(3) no
Ni1b P1b C23b C24b -115.5(3) no
C17b P1b C23b C28b -172.7(3) no
C11b P1b C23b C28b -59.3(3) no
Ni1b P1b C23b C28b 59.5(3) no
C28b C23b C24b C25b 1.1(6) no
P1b C23b C24b C25b 176.1(3) no
C23b C24b C25b C26b -0.9(7) no
C24b C25b C26b C27b 0.5(7) no
C25b C26b C27b C28b -0.3(7) no
C24b C23b C28b C27b -0.9(6) no
P1b C23b C28b C27b -176.1(3) no
C26b C27b C28b C23b 0.5(7) no
